data_4028796
loop_
_publ_author_name
'M. Bhanuchandra'
'Malleswara Rao Kuram'
'Akhila K. Sahoo'

_publ_section_title
;
 Silver(I)-Catalyzed Reaction between Pyrazole and Propargyl Acetates:
 Stereoselective Synthesis of the Scorpionate Ligands
 (E)-Allyl-gem-dipyrazoles (ADPs)
;
_journal_name_full 'Journal of Organic Chemistry'
_journal_page_first 11824
_journal_page_last 11834
_journal_paper_doi 10.1021/jo401867e
_journal_volume 78
_journal_year 2013
_chemical_formula_sum 'C19 H16 N4'
_chemical_formula_weight 300.02
_chemical_name_systematic
; 
 ? 
;
_space_group_IT_number 14
_symmetry_cell_setting monoclinic
_symmetry_space_group_name_Hall '-P 2yn'
_symmetry_space_group_name_H-M 'P 1 21/n 1'
_atom_sites_solution_hydrogens geom
_atom_sites_solution_primary direct
_atom_sites_solution_secondary difmap
_audit_creation_method SHELXL-97
_cell_angle_alpha 90.00
_cell_angle_beta 109.76(3)
_cell_angle_gamma 90.00
_cell_formula_units_Z 12
_cell_length_a 16.904(4)
_cell_length_b 17.000(4)
_cell_length_c 17.259(6)
_cell_measurement_temperature 293(2)
_cell_volume 4668(2)
_computing_structure_refinement 'SHELXL-97 (Sheldrick, 1997)'
_computing_structure_solution 'SHELXS-97 (Sheldrick, 1990)'
_diffrn_ambient_temperature 293(2)
_diffrn_measured_fraction_theta_full 0.848
_diffrn_measured_fraction_theta_max 0.848
_diffrn_radiation_monochromator graphite
_diffrn_radiation_source 'fine-focus sealed tube'
_diffrn_radiation_type MoK\a
_diffrn_radiation_wavelength 0.71073
_diffrn_reflns_av_R_equivalents 0.1654
_diffrn_reflns_av_sigmaI/netI 0.4352
_diffrn_reflns_limit_h_max 21
_diffrn_reflns_limit_h_min -19
_diffrn_reflns_limit_k_max 23
_diffrn_reflns_limit_k_min -22
_diffrn_reflns_limit_l_max 22
_diffrn_reflns_limit_l_min -17
_diffrn_reflns_number 20708
_diffrn_reflns_theta_full 29.06
_diffrn_reflns_theta_max 29.06
_diffrn_reflns_theta_min 2.68
_exptl_absorpt_coefficient_mu 0.079
_exptl_crystal_density_diffrn 1.281
_exptl_crystal_F_000 1892
_refine_diff_density_max 0.225
_refine_diff_density_min -0.315
_refine_diff_density_rms 0.043
_refine_ls_extinction_method none
_refine_ls_goodness_of_fit_ref 0.830
_refine_ls_hydrogen_treatment mixed
_refine_ls_matrix_type full
_refine_ls_number_parameters 639
_refine_ls_number_reflns 10588
_refine_ls_number_restraints 0
_refine_ls_restrained_S_all 0.830
_refine_ls_R_factor_all 0.4947
_refine_ls_R_factor_gt 0.0937
_refine_ls_shift/su_max 1.919
_refine_ls_shift/su_mean 0.037
_refine_ls_structure_factor_coef Fsqd
_refine_ls_weighting_details 'calc w=1/[\s^2^(Fo^2^)+(0.0208P)^2^+0.0000P] where P=(Fo^2^+2Fc^2^)/3'
_refine_ls_weighting_scheme calc
_refine_ls_wR_factor_gt 0.1166
_refine_ls_wR_factor_ref 0.2510
_reflns_number_gt 1088
_reflns_number_total 10588
_reflns_threshold_expression >2sigma(I)
_cod_data_source_file jo401867e_si_004.cif
_cod_data_source_block aks38
_cod_database_code 4028796

loop_
_symmetry_equiv_pos_as_xyz
'x, y, z'
'-x+1/2, y+1/2, -z+1/2'
'-x, -y, -z'
'x-1/2, -y-1/2, z-1/2'

loop_
_atom_site_label
_atom_site_type_symbol
_atom_site_fract_x
_atom_site_fract_y
_atom_site_fract_z
_atom_site_U_iso_or_equiv
_atom_site_adp_type
_atom_site_occupancy
_atom_site_symmetry_multiplicity
_atom_site_calc_flag
_atom_site_refinement_flags
N8 N 0.0373(5) 0.1286(7) 0.2826(5) 0.055(3) Uani 1 1 d .
N6 N 0.3739(6) 0.1251(6) -0.0534(8) 0.071(4) Uani 1 1 d .
N2 N 0.2982(5) 0.8715(6) 0.3883(6) 0.050(3) Uani 1 1 d .
N4 N 0.6266(6) 0.1572(7) 0.0893(6) 0.062(3) Uani 1 1 d .
N10 N 0.2926(6) 0.1588(6) 0.4230(6) 0.060(3) Uani 1 1 d .
N1 N 0.0392(7) 0.8368(8) 0.2467(6) 0.076(4) Uani 1 1 d .
C77 C 0.3967(7) 0.9509(6) 0.2869(7) 0.044(3) Uani 1 1 d .
C8 C -0.0644(7) 0.0483(7) 0.3822(7) 0.051(3) Uani 1 1 d .
C9 C 0.2668(6) 0.0485(7) 0.0464(7) 0.047(3) Uani 1 1 d .
C10 C 0.4042(8) 0.0765(7) 0.0199(8) 0.057(4) Uani 1 1 d .
H10 H 0.400(6) 0.022(6) 0.000(6) 0.068 Uiso 1 1 calc .
C12 C 0.2647(7) 0.9219(7) 0.3179(8) 0.051(3) Uani 1 1 d .
H12 H 0.271(6) 0.976(6) 0.339(6) 0.062 Uiso 1 1 calc .
C13 C 0.0710(7) 0.0761(8) 0.3532(7) 0.053(3) Uani 1 1 d .
H13 H 0.065(6) 0.022(6) 0.333(6) 0.064 Uiso 1 1 calc .
C14 C 0.2158(7) 0.0587(7) 0.0974(7) 0.055(3) Uani 1 1 d .
C15 C 0.4492(8) 0.9421(7) 0.2375(7) 0.052(3) Uani 1 1 d .
C16 C 0.2906(7) 0.8904(7) 0.4577(7) 0.047(3) Uani 1 1 d .
H16 H 0.2685 0.9374 0.4690 0.056 Uiso 1 1 calc R
C17 C 0.3779(7) 0.1078(8) -0.1254(7) 0.053(3) Uani 1 1 d .
H17 H 0.3977 0.0613 -0.1406 0.064 Uiso 1 1 calc R
C18 C 0.3464(7) 0.0827(7) 0.0720(6) 0.048(3) Uani 1 1 d .
C20 C 0.3169(8) 0.9152(8) 0.2603(7) 0.060(3) Uani 1 1 d .
C21 C 0.0169(7) 0.0859(7) 0.4054(7) 0.051(3) Uani 1 1 d .
C22 C 0.2057(7) 0.1453(9) 0.3799(7) 0.068(4) Uani 1 1 d .
H22 H 0.1790 0.1785 0.3360 0.082 Uiso 1 1 calc R
C23 C 0.1269(7) 0.8528(8) 0.2863(7) 0.062(4) Uani 1 1 d .
H23 H 0.1557 0.8181 0.3280 0.075 Uiso 1 1 calc R
C24 C -0.0032(7) 0.7839(7) 0.2715(7) 0.061(4) Uani 1 1 d .
H24 H 0.0173 0.7506 0.3166 0.074 Uiso 1 1 calc R
C25 C 0.5418(7) 0.1472(8) 0.0483(7) 0.058(3) Uani 1 1 d .
H25 H 0.5150 0.1829 0.0069 0.070 Uiso 1 1 calc R
N11 N 0.3342(6) 0.2145(6) 0.3944(6) 0.073(3) Uani 1 1 d .
C27 C 0.6637(7) 0.2119(9) 0.0607(7) 0.067(4) Uani 1 1 d .
H27 H 0.6384 0.2433 0.0148 0.081 Uiso 1 1 calc R
C28 C 0.1719(8) 0.9103(7) 0.2712(8) 0.055(3) Uani 1 1 d .
C29 C 0.1606(7) 0.0906(8) 0.3967(7) 0.063(4) Uani 1 1 d .
H29 H 0.1876 0.0574 0.4405 0.075 Uiso 1 1 calc R
C30 C 0.2903(8) 0.8751(8) 0.1891(7) 0.062(4) Uani 1 1 d .
C32 C 0.5566(8) 1.0208(8) 0.3310(8) 0.079(4) Uani 1 1 d .
H32 H 0.6092 1.0445 0.3462 0.094 Uiso 1 1 calc R
C33 C 0.4966(7) 0.0909(8) 0.0639(7) 0.066(4) Uani 1 1 d .
H33 H 0.5241 0.0563 0.1061 0.079 Uiso 1 1 calc R
C34 C 0.3752(6) 0.1254(7) 0.1426(7) 0.061(4) Uani 1 1 d .
H34 H 0.4287 0.1474 0.1576 0.074 Uiso 1 1 calc R
C35 C -0.0069(8) 0.1344(8) 0.5261(6) 0.061(4) Uani 1 1 d .
H35 H 0.0138 0.1619 0.5755 0.073 Uiso 1 1 calc R
C36 C 0.3418(8) 0.8647(8) 0.1403(7) 0.071(4) Uani 1 1 d .
H36 H 0.3226 0.8353 0.0921 0.086 Uiso 1 1 calc R
C37 C 0.1374(7) 0.0204(8) 0.0728(8) 0.066(4) Uani 1 1 d .
H37 H 0.1051 0.0237 0.1069 0.080 Uiso 1 1 calc R
C38 C 0.4284(8) 0.9969(8) 0.3569(7) 0.068(4) Uani 1 1 d .
H38 H 0.3952 1.0049 0.3894 0.081 Uiso 1 1 calc R
C39 C 0.0423(7) 0.1277(7) 0.4763(7) 0.060(3) Uani 1 1 d .
H39 H 0.0942 0.1528 0.4921 0.072 Uiso 1 1 calc R
C40 C 0.5297(8) 0.9768(7) 0.2611(8) 0.062(4) Uani 1 1 d .
H40 H 0.5639 0.9696 0.2294 0.075 Uiso 1 1 calc R
C3 C -0.0981(7) 0.0042(8) 0.3080(7) 0.062(3) Uani 1 1 d .
H3 H -0.0672 -0.0009 0.2728 0.074 Uiso 1 1 calc R
C42 C 0.3258(8) 0.1375(7) 0.1949(7) 0.066(4) Uani 1 1 d .
H42 H 0.3451 0.1678 0.2425 0.080 Uiso 1 1 calc R
C44 C -0.0860(8) 0.1010(7) 0.5042(7) 0.059(3) Uani 1 1 d .
H44 H -0.1188 0.1067 0.5376 0.070 Uiso 1 1 calc R
C45 C 0.2511(9) 0.1029(7) 0.1714(7) 0.070(4) Uani 1 1 d .
H45 H 0.2192 0.1079 0.2058 0.084 Uiso 1 1 calc R
C46 C 0.2361(7) 0.0025(7) -0.0257(7) 0.059(3) Uani 1 1 d .
H46 H 0.2684 -0.0050 -0.0593 0.071 Uiso 1 1 calc R
C47 C 0.1600(8) -0.0300(8) -0.0449(8) 0.082(5) Uani 1 1 d .
H47 H 0.1407 -0.0605 -0.0924 0.099 Uiso 1 1 calc R
N9 N 0.0048(7) 0.2034(8) 0.2779(9) 0.114(5) Uani 1 1 d .
C49 C 0.4198(8) 0.8980(8) 0.1641(7) 0.067(4) Uani 1 1 d .
H49 H 0.4537 0.8917 0.1319 0.080 Uiso 1 1 calc R
N7 N 0.3425(6) 0.1963(9) -0.0535(6) 0.099(5) Uani 1 1 d .
C52 C 0.5064(8) 1.0313(7) 0.3805(7) 0.070(4) Uani 1 1 d .
H52 H 0.5257 1.0609 0.4285 0.084 Uiso 1 1 calc R
N3 N 0.3294(7) 0.7930(7) 0.3867(8) 0.115(5) Uani 1 1 d .
C54 C 0.1071(7) -0.0207(8) 0.0028(7) 0.068(4) Uani 1 1 d .
H54 H 0.0534 -0.0422 -0.0139 0.081 Uiso 1 1 calc R
C55 C -0.0893(9) 0.8463(9) 0.1590(8) 0.086(5) Uani 1 1 d .
H55 H -0.1379 0.8608 0.1165 0.103 Uiso 1 1 calc R
C56 C 0.3454(7) 0.1238(8) 0.4900(7) 0.065(4) Uani 1 1 d .
H56 H 0.3311 0.0843 0.5201 0.077 Uiso 1 1 calc R
C57 C -0.0086(8) 0.2286(9) 0.1981(9) 0.079(4) Uani 1 1 d .
H57 H -0.0297 0.2763 0.1734 0.094 Uiso 1 1 calc R
C58 C 0.3244(7) 0.2295(9) -0.1330(8) 0.075(4) Uani 1 1 d .
H58 H 0.3025 0.2785 -0.1530 0.090 Uiso 1 1 calc R
N59 N -0.0078(8) 0.8784(10) 0.1770(8) 0.127(6) Uani 1 1 d .
C60 C 0.7579(9) 0.1620(12) 0.1678(11) 0.112(7) Uani 1 1 d .
H60 H 0.8103 0.1545 0.2079 0.135 Uiso 1 1 calc R
C61 C 0.4234(8) 0.1554(9) 0.5069(8) 0.077(4) Uani 1 1 d .
H61 H 0.4724 0.1427 0.5496 0.093 Uiso 1 1 calc R
N5 N 0.6853(11) 0.1228(9) 0.1597(8) 0.127(6) Uani 1 1 d .
C63 C 0.3448(7) 0.7709(10) 0.4694(7) 0.085(5) Uani 1 1 d .
H63 H 0.3680 0.7238 0.4944 0.102 Uiso 1 1 calc R
C64 C 0.0177(8) 0.1639(10) 0.1651(9) 0.086(5) Uani 1 1 d .
H64 H 0.0171 0.1638 0.1110 0.104 Uiso 1 1 calc R
C65 C 0.3175(8) 0.8358(10) 0.5069(8) 0.082(5) Uani 1 1 d .
H65 H 0.3197 0.8368 0.5615 0.099 Uiso 1 1 calc R
C66 C 0.3485(7) 0.1687(9) -0.1718(7) 0.068(4) Uani 1 1 d .
H66 H 0.3443 0.1707 -0.2269 0.081 Uiso 1 1 calc R
C67 C 0.4131(7) 0.2097(10) 0.4469(9) 0.093(5) Uani 1 1 d .
H67 H 0.4567 0.2408 0.4427 0.112 Uiso 1 1 calc R
C1 C -0.0812(7) 0.7875(9) 0.2193(9) 0.087(5) Uani 1 1 d .
C69 C 0.7371(13) 0.2143(10) 0.1046(10) 0.113(7) Uani 1 1 d .
H69 H 0.7757 0.2490 0.0957 0.136 Uiso 1 1 calc R
C2 C 0.0425(7) 0.1051(6) 0.2109(6) 0.045(3) Uani 1 1 d .
H2 H 0.0602 0.0567 0.1978 0.054 Uiso 1 1 calc R
H30 H 0.239(4) 0.855(4) 0.169(4) 0.03(2) Uiso 1 1 d .
H28 H 0.157(5) 0.947(5) 0.225(5) 0.07(3) Uiso 1 1 d .
C5 C -0.2239(7) -0.0211(8) 0.3367(9) 0.079(5) Uani 1 1 d .
H5 H -0.2758 -0.0462 0.3228 0.094 Uiso 1 1 calc R
C6 C -0.1957(8) 0.0248(7) 0.4053(8) 0.066(4) Uani 1 1 d .
H6 H -0.2310 0.0337 0.4357 0.079 Uiso 1 1 calc R
C4 C -0.1739(7) -0.0299(8) 0.2882(8) 0.073(4) Uani 1 1 d .
H4 H -0.1934 -0.0602 0.2407 0.088 Uiso 1 1 calc R
C7 C -0.1150(7) 0.0594(7) 0.4321(7) 0.051(3) Uani 1 1 d .

loop_
_atom_site_aniso_label
_atom_site_aniso_U_11
_atom_site_aniso_U_22
_atom_site_aniso_U_33
_atom_site_aniso_U_23
_atom_site_aniso_U_13
_atom_site_aniso_U_12
N8 0.065(6) 0.065(8) 0.039(6) -0.015(6) 0.026(5) 0.008(6)
N6 0.047(6) 0.042(7) 0.120(10) -0.012(8) 0.020(6) 0.007(5)
N2 0.042(5) 0.060(7) 0.044(6) 0.012(6) 0.010(5) -0.010(5)
N4 0.041(6) 0.064(8) 0.081(8) -0.002(7) 0.021(6) -0.008(6)
N10 0.065(7) 0.062(8) 0.051(7) 0.006(6) 0.017(6) -0.003(6)
N1 0.064(7) 0.096(10) 0.046(7) -0.015(7) -0.008(6) 0.020(7)
C77 0.051(7) 0.030(6) 0.056(8) -0.004(6) 0.024(6) 0.005(6)
C8 0.066(8) 0.042(7) 0.047(7) 0.010(6) 0.023(7) 0.003(7)
C9 0.040(7) 0.045(8) 0.050(7) 0.006(7) 0.009(6) 0.006(6)
C10 0.065(8) 0.034(7) 0.061(8) 0.026(7) 0.009(7) 0.014(7)
C12 0.038(7) 0.052(8) 0.066(8) -0.025(7) 0.019(6) -0.012(6)
C13 0.046(7) 0.063(9) 0.054(8) -0.003(7) 0.021(6) 0.008(7)
C14 0.067(8) 0.054(8) 0.059(8) 0.021(7) 0.042(7) 0.014(7)
C15 0.068(9) 0.038(7) 0.051(7) 0.004(7) 0.022(7) 0.014(7)
C16 0.068(8) 0.041(7) 0.041(7) -0.002(7) 0.032(7) -0.003(7)
C17 0.065(8) 0.073(10) 0.028(6) -0.024(7) 0.024(6) 0.004(7)
C18 0.062(8) 0.044(8) 0.034(6) 0.003(6) 0.012(6) -0.007(6)
C20 0.072(9) 0.060(9) 0.048(8) 0.012(7) 0.021(7) 0.020(7)
C21 0.054(7) 0.038(7) 0.064(8) -0.005(7) 0.023(6) 0.006(6)
C22 0.050(7) 0.098(12) 0.049(8) -0.015(8) 0.007(6) 0.002(8)
C23 0.056(8) 0.063(9) 0.058(8) 0.010(7) 0.007(7) 0.014(7)
C24 0.061(8) 0.054(8) 0.076(9) 0.021(7) 0.034(7) -0.028(7)
C25 0.054(8) 0.057(8) 0.070(9) -0.008(8) 0.029(7) 0.007(7)
N11 0.055(7) 0.057(7) 0.094(9) 0.022(7) 0.009(6) 0.003(6)
C27 0.031(6) 0.078(10) 0.062(8) 0.018(8) -0.024(6) -0.020(7)
C28 0.064(8) 0.040(8) 0.065(9) 0.005(7) 0.024(7) -0.001(7)
C29 0.042(7) 0.077(10) 0.066(9) 0.011(8) 0.015(7) -0.007(7)
C30 0.063(9) 0.070(10) 0.046(7) -0.006(8) 0.010(7) 0.010(8)
C32 0.074(10) 0.062(10) 0.088(11) -0.015(9) 0.012(9) -0.009(8)
C33 0.055(8) 0.077(11) 0.061(8) -0.004(8) 0.013(7) 0.002(8)
C34 0.043(7) 0.062(9) 0.078(9) 0.013(8) 0.018(7) -0.020(7)
C35 0.076(8) 0.074(10) 0.025(6) 0.006(7) 0.007(6) 0.008(8)
C36 0.109(11) 0.067(10) 0.049(8) 0.005(8) 0.040(8) 0.026(9)
C37 0.044(8) 0.079(10) 0.076(10) 0.005(8) 0.021(7) -0.022(7)
C38 0.057(8) 0.080(11) 0.060(9) -0.009(9) 0.012(7) -0.008(8)
C39 0.071(8) 0.040(8) 0.073(8) 0.012(7) 0.029(7) 0.016(7)
C40 0.061(9) 0.058(9) 0.079(10) 0.006(8) 0.038(8) -0.014(7)
C3 0.062(8) 0.071(9) 0.052(8) -0.019(8) 0.019(6) 0.003(8)
C42 0.078(9) 0.048(8) 0.070(9) -0.028(7) 0.021(8) -0.016(8)
C44 0.073(9) 0.053(9) 0.060(8) -0.003(7) 0.035(7) 0.004(7)
C45 0.128(12) 0.049(9) 0.041(7) 0.007(7) 0.038(9) 0.014(9)
C46 0.056(8) 0.061(8) 0.065(9) 0.002(8) 0.028(7) 0.009(7)
C47 0.058(9) 0.100(12) 0.093(11) -0.006(9) 0.030(9) -0.009(8)
N9 0.097(10) 0.059(9) 0.200(15) 0.008(11) 0.069(10) 0.014(7)
C49 0.064(8) 0.083(10) 0.065(9) -0.001(9) 0.037(7) -0.004(8)
N7 0.073(8) 0.191(15) 0.036(6) 0.024(8) 0.021(5) -0.019(9)
C52 0.085(10) 0.069(10) 0.065(9) -0.027(8) 0.036(8) 0.008(8)
N3 0.093(9) 0.037(7) 0.169(13) 0.005(9) -0.016(8) 0.018(7)
C54 0.035(7) 0.084(11) 0.080(10) 0.000(9) 0.015(7) -0.020(7)
C55 0.069(10) 0.109(14) 0.072(10) -0.018(10) 0.014(8) 0.011(10)
C56 0.047(7) 0.086(10) 0.049(7) 0.012(8) 0.001(6) -0.007(8)
C57 0.082(10) 0.071(11) 0.081(10) 0.040(10) 0.024(9) 0.006(8)
C58 0.081(10) 0.077(11) 0.074(10) 0.020(9) 0.036(8) 0.019(8)
N59 0.072(8) 0.180(17) 0.105(10) -0.049(11) 0.001(7) -0.001(10)
C60 0.044(8) 0.16(2) 0.123(15) -0.051(14) 0.017(10) -0.017(11)
C61 0.067(9) 0.091(12) 0.051(8) -0.011(8) -0.010(7) 0.009(9)
N5 0.178(14) 0.121(14) 0.082(10) 0.030(10) 0.043(11) 0.075(12)
C63 0.072(9) 0.136(16) 0.026(7) 0.017(9) -0.010(6) -0.014(10)
C64 0.089(11) 0.102(13) 0.097(12) -0.063(11) 0.069(10) -0.044(10)
C65 0.087(11) 0.122(14) 0.042(8) -0.023(9) 0.028(8) -0.020(10)
C66 0.068(9) 0.098(12) 0.035(7) -0.006(8) 0.014(7) -0.013(9)
C67 0.030(7) 0.107(13) 0.118(12) 0.005(12) -0.008(8) -0.013(8)
C1 0.027(7) 0.105(13) 0.107(12) -0.017(11) -0.006(7) 0.023(8)
C69 0.20(2) 0.065(11) 0.102(13) 0.002(11) 0.087(14) -0.013(13)
C2 0.076(8) 0.019(6) 0.052(8) 0.003(6) 0.038(7) 0.000(6)
C5 0.041(8) 0.086(12) 0.119(12) -0.005(10) 0.040(9) -0.011(8)
C6 0.070(10) 0.064(10) 0.073(10) -0.004(8) 0.038(8) 0.022(8)
C4 0.037(7) 0.088(11) 0.088(10) -0.004(9) 0.012(7) -0.009(8)
C7 0.053(8) 0.053(8) 0.054(8) 0.008(7) 0.026(7) 0.006(7)

loop_
_atom_type_symbol
_atom_type_description
_atom_type_scat_dispersion_real
_atom_type_scat_dispersion_imag
_atom_type_scat_source
C C 0.0033 0.0016 'International Tables Vol C Tables 4.2.6.8 and 6.1.1.4'
H H 0.0000 0.0000 'International Tables Vol C Tables 4.2.6.8 and 6.1.1.4'
N N 0.0061 0.0033 'International Tables Vol C Tables 4.2.6.8 and 6.1.1.4'

loop_
_geom_angle_atom_site_label_1
_geom_angle_atom_site_label_2
_geom_angle_atom_site_label_3
_geom_angle
C2 N8 N9 112.0(11)
C2 N8 C13 117.6(10)
N9 N8 C13 130.3(10)
C17 N6 N7 110.9(12)
C17 N6 C10 126.0(11)
N7 N6 C10 123.0(12)
C16 N2 C12 120.2(11)
C16 N2 N3 113.7(11)
C12 N2 N3 125.3(10)
C27 N4 C25 116.2(12)
C27 N4 N5 109.5(11)
C25 N4 N5 134.3(13)
C56 N10 N11 110.2(10)
C56 N10 C22 130.4(11)
N11 N10 C22 119.3(11)
C24 N1 N59 114.6(11)
C24 N1 C23 124.5(12)
N59 N1 C23 120.9(13)
C38 C77 C20 125.1(10)
C38 C77 C15 116.3(11)
C20 C77 C15 118.6(11)
C7 C8 C3 118.4(11)
C7 C8 C21 119.1(11)
C3 C8 C21 122.3(10)
C18 C9 C46 122.6(11)
C18 C9 C14 118.0(11)
C46 C9 C14 119.4(11)
N6 C10 C33 110.2(10)
N6 C10 C18 111.4(9)
C33 C10 C18 116.7(10)
N2 C12 C28 114.4(10)
N2 C12 C20 110.8(9)
C28 C12 C20 111.4(10)
N8 C13 C29 111.6(10)
N8 C13 C21 106.9(9)
C29 C13 C21 114.2(10)
C37 C14 C45 125.5(11)
C37 C14 C9 117.2(12)
C45 C14 C9 117.2(11)
C40 C15 C49 119.7(11)
C40 C15 C77 121.1(11)
C49 C15 C77 119.3(11)
C65 C16 N2 108.7(12)
C66 C17 N6 106.1(12)
C34 C18 C9 121.5(10)
C34 C18 C10 117.0(10)
C9 C18 C10 121.4(11)
C30 C20 C77 120.4(11)
C30 C20 C12 122.6(12)
C77 C20 C12 116.9(10)
C39 C21 C8 117.6(10)
C39 C21 C13 122.1(11)
C8 C21 C13 120.2(11)
C29 C22 N10 125.5(12)
C28 C23 N1 128.3(12)
N1 C24 C1 106.0(12)
C33 C25 N4 124.3(13)
C67 N11 N10 103.3(11)
C69 C27 N4 107.8(14)
C23 C28 C12 123.7(12)
C22 C29 C13 126.2(13)
C20 C30 C36 121.7(12)
C40 C32 C52 121.3(12)
C25 C33 C10 126.4(12)
C18 C34 C42 122.1(10)
C44 C35 C39 121.6(11)
C49 C36 C30 119.7(12)
C54 C37 C14 123.2(12)
C52 C38 C77 123.3(11)
C21 C39 C35 122.0(12)
C32 C40 C15 119.2(11)
C4 C3 C8 120.8(11)
C45 C42 C34 116.1(11)
C7 C44 C35 118.4(10)
C42 C45 C14 125.1(11)
C47 C46 C9 119.0(11)
C46 C47 C54 123.7(13)
N8 N9 C57 105.7(12)
C36 C49 C15 120.2(11)
N6 N7 C58 108.7(11)
C38 C52 C32 118.9(12)
C63 N3 N2 99.8(12)
C37 C54 C47 117.4(11)
C1 C55 N59 105.4(13)
N10 C56 C61 108.9(12)
C64 C57 N9 101.4(13)
C66 C58 N7 99.9(12)
N1 N59 C55 102.9(14)
N5 C60 C69 105.0(15)
C67 C61 C56 103.9(12)
C60 N5 N4 103.5(14)
N3 C63 C65 105.9(13)
C2 C64 C57 117.4(13)
C16 C65 C63 111.6(11)
C17 C66 C58 114.5(11)
N11 C67 C61 113.6(13)
C24 C1 C55 111.0(13)
C27 C69 C60 114.2(17)
C64 C2 N8 103.5(11)
C6 C5 C4 118.8(12)
C5 C6 C7 122.5(10)
C3 C4 C5 121.7(13)
C44 C7 C6 121.4(11)
C44 C7 C8 121.1(11)
C6 C7 C8 117.5(11)

loop_
_geom_bond_atom_site_label_1
_geom_bond_atom_site_label_2
_geom_bond_distance
N8 C2 1.330(11)
N8 N9 1.376(14)
N8 C13 1.462(14)
N6 C17 1.300(12)
N6 N7 1.322(15)
N6 C10 1.453(15)
N2 C16 1.289(11)
N2 C12 1.437(14)
N2 N3 1.439(13)
N4 C27 1.307(14)
N4 C25 1.378(13)
N4 N5 1.409(14)
N10 C56 1.337(12)
N10 N11 1.366(12)
N10 C22 1.423(13)
N1 C24 1.308(14)
N1 N59 1.390(15)
N1 C23 1.433(13)
C77 C38 1.385(14)
C77 C20 1.407(15)
C77 C15 1.432(13)
C8 C7 1.415(12)
C8 C3 1.427(14)
C8 C21 1.444(14)
C9 C18 1.394(13)
C9 C46 1.410(14)
C9 C14 1.437(12)
C10 C33 1.508(15)
C10 C18 1.538(15)
C12 C28 1.515(15)
C12 C20 1.540(14)
C13 C29 1.466(14)
C13 C21 1.494(13)
C14 C37 1.407(14)
C14 C45 1.426(15)
C15 C40 1.410(14)
C15 C49 1.410(14)
C16 C65 1.236(15)
C17 C66 1.300(15)
C18 C34 1.359(13)
C20 C30 1.342(15)
C21 C39 1.354(14)
C22 C29 1.295(15)
C23 C28 1.318(15)
C24 C1 1.324(15)
C25 C33 1.309(14)
N11 C67 1.338(13)
C27 C69 1.217(19)
C30 C36 1.413(13)
C32 C40 1.360(15)
C32 C52 1.405(13)
C34 C42 1.437(13)
C35 C44 1.381(14)
C35 C39 1.389(12)
C36 C49 1.365(14)
C37 C54 1.339(14)
C38 C52 1.371(14)
C3 C4 1.341(14)
C42 C45 1.326(14)
C44 C7 1.371(14)
C46 C47 1.335(14)
C47 C54 1.414(13)
N9 C57 1.387(14)
N7 C58 1.418(13)
N3 C63 1.413(14)
C55 C1 1.417(17)
C55 N59 1.415(16)
C56 C61 1.362(14)
C57 C64 1.379(17)
C58 C66 1.367(15)
C60 N5 1.361(17)
C60 C69 1.36(2)
C61 C67 1.353(17)
C63 C65 1.433(17)
C64 C2 1.254(17)
C5 C6 1.363(14)
C5 C4 1.383(14)
C6 C7 1.412(15)
